data_7225954
loop_
_publ_author_name
'Cai, Yan'
'Li, Yuming'
'Zhang, Minxuan'
'Fu, Jiaxin'
'Miao, Zhiwei'

_publ_section_title
;
 Regioselective BF3&#x00B7;Et2O-catalyzed C-H Functionalization of Indoles
 and Pyrrole with Reaction of \a-Diazophosphonates
;
_journal_name_full 'RSC Adv.'
_journal_paper_doi 10.1039/C6RA15329A
_journal_year 2016
_chemical_formula_sum 'C19 H23 N2 O5 P'
_chemical_formula_weight 390.36
_chemical_name_systematic
; 
 ? 
;
_space_group_IT_number 14
_symmetry_cell_setting monoclinic
_symmetry_space_group_name_Hall '-P 2ybc'
_symmetry_space_group_name_H-M 'P 1 21/c 1'
_atom_sites_solution_hydrogens geom
_atom_sites_solution_primary direct
_atom_sites_solution_secondary difmap
_audit_creation_method SHELXL-97
_audit_update_record
;
2014-03-19 deposited with the CCDC.
2016-07-15 downloaded from the CCDC.
;
_cell_angle_alpha 90.00
_cell_angle_beta 109.09(3)
_cell_angle_gamma 90.00
_cell_formula_units_Z 4
_cell_length_a 12.744(3)
_cell_length_b 7.7256(15)
_cell_length_c 20.770(4)
_cell_measurement_reflns_used 5350
_cell_measurement_temperature 113(2)
_cell_measurement_theta_max 27.9905
_cell_measurement_theta_min 1.6697
_cell_volume 1932.5(8)
_computing_cell_refinement crystalclear
_computing_data_collection crystalclear
_computing_data_reduction crystalclear
_computing_molecular_graphics 'Bruker SHELXTL'
_computing_publication_material 'Bruker SHELXTL'
_computing_structure_refinement 'SHELXL-97 (Sheldrick, 1997)'
_computing_structure_solution 'SHELXS-97 (Sheldrick, 1990)'
_diffrn_ambient_temperature 113(2)
_diffrn_measured_fraction_theta_full 0.989
_diffrn_measured_fraction_theta_max 0.989
_diffrn_measurement_device_type 'rigaku saturn'
_diffrn_measurement_method '\w scans'
_diffrn_radiation_monochromator confocal
_diffrn_radiation_source 'rotating anode'
_diffrn_radiation_type MoK\a
_diffrn_radiation_wavelength 0.71073
_diffrn_reflns_av_R_equivalents 0.0000
_diffrn_reflns_av_sigmaI/netI 0.1127
_diffrn_reflns_limit_h_max 16
_diffrn_reflns_limit_h_min -16
_diffrn_reflns_limit_k_max 10
_diffrn_reflns_limit_k_min -10
_diffrn_reflns_limit_l_max 27
_diffrn_reflns_limit_l_min -16
_diffrn_reflns_number 4619
_diffrn_reflns_theta_full 28.04
_diffrn_reflns_theta_max 28.04
_diffrn_reflns_theta_min 1.69
_diffrn_standards_decay_% 0
_diffrn_standards_interval_count 0
_diffrn_standards_interval_time 0
_diffrn_standards_number 0
_exptl_absorpt_coefficient_mu 0.175
_exptl_absorpt_correction_T_max 0.9793
_exptl_absorpt_correction_T_min 0.9659
_exptl_absorpt_correction_type multi-scan
_exptl_absorpt_process_details crystalclear
_exptl_crystal_density_diffrn 1.342
_exptl_crystal_density_method 'not measured'
_exptl_crystal_F_000 824
_exptl_crystal_size_max 0.20
_exptl_crystal_size_mid 0.18
_exptl_crystal_size_min 0.12
_refine_diff_density_max 1.148
_refine_diff_density_min -1.073
_refine_diff_density_rms 0.282
_refine_ls_extinction_coef 0.000(10)
_refine_ls_extinction_expression Fc^*^=kFc[1+0.001xFc^2^\l^3^/sin(2\q)]^-1/4^
_refine_ls_extinction_method SHELXL
_refine_ls_goodness_of_fit_ref 1.878
_refine_ls_hydrogen_treatment mixed
_refine_ls_matrix_type full
_refine_ls_number_parameters 254
_refine_ls_number_reflns 4619
_refine_ls_number_restraints 0
_refine_ls_restrained_S_all 1.878
_refine_ls_R_factor_all 0.2171
_refine_ls_R_factor_gt 0.1972
_refine_ls_shift/su_max 5.211
_refine_ls_shift/su_mean 0.095
_refine_ls_structure_factor_coef Fsqd
_refine_ls_weighting_details 'calc w=1/[\s^2^(Fo^2^)+(0.2000P)^2^+0.0000P] where P=(Fo^2^+2Fc^2^)/3'
_refine_ls_weighting_scheme calc
_refine_ls_wR_factor_gt 0.5345
_refine_ls_wR_factor_ref 0.5409
_reflns_number_gt 2740
_reflns_number_total 4619
_reflns_threshold_expression >2sigma(I)
_cod_data_source_file c6ra15329a2.cif
_cod_data_source_block sa
_cod_depositor_comments
;
The following automatic conversions were performed:

'_symmetry_cell_setting' value 'Monoclinic' changed to 'monoclinic'
according to
/usr/data/users/saulius/crontab/automatic-downloads/rss-feeds/RSC/lib/dictionaries/cif_core.dic
dictionary named 'cif_core.dic' version 2.4.2 from 2011-04-26.

Automatic conversion script
Id: cif_fix_values 4268 2015-11-12 08:31:59Z antanas 
;
_cod_original_cell_volume 1932.4(7)
_cod_original_sg_symbol_H-M P2(1)/c
_cod_database_code 7225954

loop_
_symmetry_equiv_pos_as_xyz
'x, y, z'
'-x, y+1/2, -z+1/2'
'-x, -y, -z'
'x, -y-1/2, z-1/2'

loop_
_atom_site_label
_atom_site_type_symbol
_atom_site_fract_x
_atom_site_fract_y
_atom_site_fract_z
_atom_site_U_iso_or_equiv
_atom_site_adp_type
_atom_site_occupancy
_atom_site_symmetry_multiplicity
_atom_site_calc_flag
_atom_site_refinement_flags
P1 P 0.8159(2) 0.5904(3) 0.11080(12) 0.0266(7) Uani 1 1 d .
O1 O 0.5944(5) 0.2313(9) 0.0638(3) 0.0287(15) Uani 1 1 d .
O2 O 0.9633(5) 0.1024(9) 0.1051(3) 0.0308(16) Uani 1 1 d .
O3 O 0.7994(6) 0.7732(9) 0.1238(3) 0.0333(17) Uani 1 1 d .
O4 O 0.9389(6) 0.5315(9) 0.1216(3) 0.0327(16) Uani 1 1 d .
O5 O 0.7526(5) 0.5330(8) 0.0347(3) 0.0289(15) Uani 1 1 d .
N1 N 0.7854(6) 0.1812(10) 0.1040(4) 0.0233(16) Uani 1 1 d .
N2 N 0.7137(8) -0.0102(12) 0.2020(4) 0.035(2) Uani 1 1 d .
C1 C 0.6764(8) 0.1766(12) 0.0539(5) 0.029(2) Uani 1 1 d .
C2 C 0.6895(8) 0.0925(12) -0.0059(4) 0.0252(19) Uani 1 1 d .
C3 C 0.6094(9) 0.0509(13) -0.0677(5) 0.031(2) Uani 1 1 d .
H3 H 0.5329 0.0743 -0.0756 0.037 Uiso 1 1 calc R
C4 C 0.6455(9) -0.0265(12) -0.1176(5) 0.032(2) Uani 1 1 d .
H4 H 0.5936 -0.0542 -0.1609 0.038 Uiso 1 1 calc R
C5 C 0.7560(10) -0.0622(14) -0.1038(5) 0.037(2) Uani 1 1 d .
H5 H 0.7791 -0.1159 -0.1380 0.044 Uiso 1 1 calc R
C6 C 0.8359(8) -0.0226(13) -0.0414(5) 0.030(2) Uani 1 1 d .
H6 H 0.9122 -0.0490 -0.0323 0.036 Uiso 1 1 calc R
C7 C 0.7989(8) 0.0556(12) 0.0058(5) 0.028(2) Uani 1 1 d .
C8 C 0.8640(8) 0.1133(12) 0.0769(5) 0.028(2) Uani 1 1 d .
C9 C 0.8020(7) 0.2555(12) 0.1731(4) 0.0247(19) Uani 1 1 d .
C10 C 0.7246(8) 0.1689(13) 0.2048(5) 0.028(2) Uani 1 1 d .
C11 C 0.6605(8) 0.2280(14) 0.2410(5) 0.034(2) Uani 1 1 d .
H11 H 0.6510 0.3462 0.2505 0.040 Uiso 1 1 calc R
C12 C 0.6108(9) 0.0880(15) 0.2622(5) 0.034(2) Uani 1 1 d .
H12 H 0.5631 0.0924 0.2890 0.041 Uiso 1 1 calc R
C13 C 0.6448(8) -0.0579(15) 0.2364(5) 0.034(2) Uani 1 1 d .
H13 H 0.6234 -0.1733 0.2419 0.041 Uiso 1 1 calc R
C14 C 0.9228(8) 0.2330(14) 0.2205(5) 0.029(2) Uani 1 1 d .
H14A H 0.9425 0.1099 0.2237 0.044 Uiso 1 1 calc R
H14B H 0.9298 0.2774 0.2659 0.044 Uiso 1 1 calc R
H14C H 0.9727 0.2973 0.2020 0.044 Uiso 1 1 calc R
C15 C 0.7722(8) 0.4514(11) 0.1670(5) 0.0252(19) Uani 1 1 d .
H15A H 0.8022 0.5013 0.2133 0.030 Uiso 1 1 calc R
H15B H 0.6903 0.4599 0.1533 0.030 Uiso 1 1 calc R
C16 C 1.0020(8) 0.6305(13) 0.0863(5) 0.029(2) Uani 1 1 d .
H16A H 1.0092 0.7527 0.1014 0.035 Uiso 1 1 calc R
H16B H 0.9638 0.6273 0.0364 0.035 Uiso 1 1 calc R
C17 C 1.1147(9) 0.5470(15) 0.1040(5) 0.038(2) Uani 1 1 d .
H17A H 1.1563 0.5680 0.1521 0.058 Uiso 1 1 calc R
H17B H 1.1552 0.5966 0.0756 0.058 Uiso 1 1 calc R
H17C H 1.1059 0.4221 0.0958 0.058 Uiso 1 1 calc R
C18 C 0.6442(7) 0.6064(12) -0.0019(5) 0.027(2) Uani 1 1 d .
H18A H 0.6486 0.7343 -0.0015 0.032 Uiso 1 1 calc R
H18B H 0.5895 0.5712 0.0202 0.032 Uiso 1 1 calc R
C19 C 0.6090(9) 0.5413(13) -0.0737(5) 0.031(2) Uani 1 1 d .
H19A H 0.6642 0.5750 -0.0949 0.047 Uiso 1 1 calc R
H19B H 0.5368 0.5914 -0.0995 0.047 Uiso 1 1 calc R
H19C H 0.6029 0.4149 -0.0737 0.047 Uiso 1 1 calc R
H2 H 0.762(7) -0.091(10) 0.190(4) 0.000(18) Uiso 1 1 d .

loop_
_atom_site_aniso_label
_atom_site_aniso_U_11
_atom_site_aniso_U_22
_atom_site_aniso_U_33
_atom_site_aniso_U_23
_atom_site_aniso_U_13
_atom_site_aniso_U_12
P1 0.0295(13) 0.0232(13) 0.0270(13) 0.0002(10) 0.0091(9) 0.0023(10)
O1 0.023(3) 0.030(4) 0.033(3) -0.007(3) 0.009(3) 0.002(3)
O2 0.022(3) 0.037(4) 0.035(4) -0.006(3) 0.012(3) 0.001(3)
O3 0.047(4) 0.025(4) 0.028(3) -0.001(3) 0.013(3) -0.002(3)
O4 0.031(4) 0.028(4) 0.037(4) 0.003(3) 0.009(3) 0.003(3)
O5 0.029(3) 0.026(3) 0.027(3) -0.002(3) 0.003(3) 0.007(3)
N1 0.028(4) 0.023(4) 0.020(3) 0.004(3) 0.009(3) 0.004(3)
N2 0.037(5) 0.033(5) 0.035(4) -0.001(4) 0.011(4) -0.003(4)
C1 0.026(5) 0.022(5) 0.036(5) -0.002(4) 0.007(4) -0.003(4)
C2 0.032(5) 0.021(4) 0.020(4) 0.002(3) 0.006(3) -0.001(4)
C3 0.032(5) 0.032(5) 0.027(5) 0.008(4) 0.008(4) -0.004(4)
C4 0.045(6) 0.020(5) 0.024(4) 0.001(4) 0.003(4) -0.006(4)
C5 0.052(6) 0.036(6) 0.035(5) -0.009(4) 0.030(5) -0.006(5)
C6 0.032(5) 0.033(5) 0.031(5) 0.002(4) 0.018(4) 0.001(4)
C7 0.026(5) 0.027(5) 0.033(5) 0.003(4) 0.014(4) -0.004(4)
C8 0.029(5) 0.026(5) 0.028(4) -0.002(4) 0.009(4) -0.002(4)
C9 0.028(4) 0.025(5) 0.021(4) -0.004(4) 0.006(3) 0.003(4)
C10 0.031(5) 0.025(5) 0.026(4) 0.000(4) 0.007(4) 0.001(4)
C11 0.031(5) 0.036(6) 0.033(5) 0.003(4) 0.010(4) 0.003(4)
C12 0.032(5) 0.048(6) 0.022(4) 0.005(4) 0.007(4) 0.001(5)
C13 0.034(5) 0.041(6) 0.025(4) 0.005(4) 0.006(4) -0.002(4)
C14 0.026(4) 0.038(6) 0.022(4) -0.001(4) 0.006(3) 0.006(4)
C15 0.033(5) 0.019(4) 0.027(4) 0.000(4) 0.015(4) 0.002(4)
C16 0.033(5) 0.030(5) 0.025(4) 0.003(4) 0.010(4) 0.001(4)
C17 0.037(6) 0.043(6) 0.040(6) 0.002(5) 0.018(5) 0.004(5)
C18 0.023(4) 0.025(5) 0.031(5) 0.013(4) 0.006(3) 0.007(4)
C19 0.034(5) 0.029(5) 0.031(5) -0.001(4) 0.010(4) 0.000(4)

loop_
_atom_type_symbol
_atom_type_description
_atom_type_scat_dispersion_real
_atom_type_scat_dispersion_imag
_atom_type_scat_source
C C 0.0033 0.0016 'International Tables Vol C Tables 4.2.6.8 and 6.1.1.4'
H H 0.0000 0.0000 'International Tables Vol C Tables 4.2.6.8 and 6.1.1.4'
N N 0.0061 0.0033 'International Tables Vol C Tables 4.2.6.8 and 6.1.1.4'
O O 0.0106 0.0060 'International Tables Vol C Tables 4.2.6.8 and 6.1.1.4'
P P 0.1023 0.0942 'International Tables Vol C Tables 4.2.6.8 and 6.1.1.4'

loop_
_geom_angle_atom_site_label_1
_geom_angle_atom_site_label_2
_geom_angle_atom_site_label_3
_geom_angle
O3 P1 O4 116.6(4)
O3 P1 O5 113.3(4)
O4 P1 O5 102.7(4)
O3 P1 C15 111.2(4)
O4 P1 C15 103.9(4)
O5 P1 C15 108.4(4)
C16 O4 P1 117.4(6)
C18 O5 P1 119.9(6)
C1 N1 C8 110.4(7)
C1 N1 C9 120.2(7)
C8 N1 C9 129.3(7)
C10 N2 C13 108.8(9)
C10 N2 H2 127(5)
C13 N2 H2 122(5)
O1 C1 N1 123.7(9)
O1 C1 C2 130.4(9)
N1 C1 C2 105.9(8)
C7 C2 C3 121.1(9)
C7 C2 C1 109.6(8)
C3 C2 C1 129.3(9)
C2 C3 C4 117.5(10)
C2 C3 H3 121.3
C4 C3 H3 121.2
C5 C4 C3 119.7(9)
C5 C4 H4 120.1
C3 C4 H4 120.1
C4 C5 C6 122.6(9)
C4 C5 H5 118.7
C6 C5 H5 118.7
C7 C6 C5 116.5(9)
C7 C6 H6 121.7
C5 C6 H6 121.7
C6 C7 C2 122.6(9)
C6 C7 C8 128.9(9)
C2 C7 C8 108.5(8)
O2 C8 N1 127.1(8)
O2 C8 C7 127.4(9)
N1 C8 C7 105.5(8)
N1 C9 C10 110.0(7)
N1 C9 C14 111.6(7)
C10 C9 C14 109.2(7)
N1 C9 C15 110.0(7)
C10 C9 C15 106.8(7)
C14 C9 C15 109.1(7)
C11 C10 N2 106.8(9)
C11 C10 C9 133.6(9)
N2 C10 C9 119.5(8)
C10 C11 C12 109.3(10)
C10 C11 H11 125.3
C12 C11 H11 125.4
C13 C12 C11 106.3(9)
C13 C12 H12 126.9
C11 C12 H12 126.9
C12 C13 N2 108.8(10)
C12 C13 H13 125.6
N2 C13 H13 125.5
C9 C14 H14A 109.5
C9 C14 H14B 109.5
H14A C14 H14B 109.5
C9 C14 H14C 109.5
H14A C14 H14C 109.5
H14B C14 H14C 109.5
C9 C15 P1 120.9(6)
C9 C15 H15A 107.2
P1 C15 H15A 107.2
C9 C15 H15B 107.1
P1 C15 H15B 107.1
H15A C15 H15B 106.8
O4 C16 C17 106.8(8)
O4 C16 H16A 110.4
C17 C16 H16A 110.3
O4 C16 H16B 110.4
C17 C16 H16B 110.4
H16A C16 H16B 108.6
C16 C17 H17A 109.5
C16 C17 H17B 109.5
H17A C17 H17B 109.5
C16 C17 H17C 109.4
H17A C17 H17C 109.5
H17B C17 H17C 109.5
O5 C18 C19 108.3(8)
O5 C18 H18A 110.0
C19 C18 H18A 110.0
O5 C18 H18B 110.1
C19 C18 H18B 110.0
H18A C18 H18B 108.4
C18 C19 H19A 109.5
C18 C19 H19B 109.5
H19A C19 H19B 109.5
C18 C19 H19C 109.5
H19A C19 H19C 109.5
H19B C19 H19C 109.5

loop_
_geom_bond_atom_site_label_1
_geom_bond_atom_site_label_2
_geom_bond_distance
P1 O3 1.466(7)
P1 O4 1.576(7)
P1 O5 1.585(7)
P1 C15 1.803(9)
O1 C1 1.205(11)
O2 C8 1.211(11)
O4 C16 1.467(11)
O5 C18 1.456(10)
N1 C1 1.438(11)
N1 C8 1.401(12)
N1 C9 1.495(11)
N2 C10 1.390(13)
N2 C13 1.353(13)
N2 H2 0.96(8)
C1 C2 1.460(13)
C2 C7 1.364(13)
C2 C3 1.391(12)
C3 C4 1.399(15)
C3 H3 0.9500
C4 C5 1.370(15)
C4 H4 0.9500
C5 C6 1.396(14)
C5 H5 0.9500
C6 C7 1.361(13)
C6 H6 0.9500
C7 C8 1.505(13)
C9 C10 1.510(13)
C9 C14 1.542(12)
C9 C15 1.556(12)
C10 C11 1.358(14)
C11 C12 1.395(15)
C11 H11 0.9500
C12 C13 1.377(15)
C12 H12 0.9500
C13 H13 0.9500
C14 H14A 0.9800
C14 H14B 0.9800
C14 H14C 0.9800
C15 H15A 0.9900
C15 H15B 0.9900
C16 C17 1.507(14)
C16 H16A 0.9900
C16 H16B 0.9900
C17 H17A 0.9800
C17 H17B 0.9800
C17 H17C 0.9800
C18 C19 1.496(13)
C18 H18A 0.9900
C18 H18B 0.9900
C19 H19A 0.9800
C19 H19B 0.9800
C19 H19C 0.9800

loop_
_geom_torsion_atom_site_label_1
_geom_torsion_atom_site_label_2
_geom_torsion_atom_site_label_3
_geom_torsion_atom_site_label_4
_geom_torsion
O3 P1 O4 C16 -52.7(8)
O5 P1 O4 C16 71.8(7)
C15 P1 O4 C16 -175.4(7)
O3 P1 O5 C18 -35.9(8)
O4 P1 O5 C18 -162.5(7)
C15 P1 O5 C18 88.0(7)
C8 N1 C1 O1 -178.1(9)
C9 N1 C1 O1 0.5(14)
C8 N1 C1 C2 3.0(10)
C9 N1 C1 C2 -178.3(7)
O1 C1 C2 C7 178.8(10)
N1 C1 C2 C7 -2.5(10)
O1 C1 C2 C3 -0.9(18)
N1 C1 C2 C3 177.8(9)
C7 C2 C3 C4 -1.3(14)
C1 C2 C3 C4 178.4(9)
C2 C3 C4 C5 1.6(14)
C3 C4 C5 C6 -0.7(15)
C4 C5 C6 C7 -0.6(15)
C5 C6 C7 C2 0.9(15)
C5 C6 C7 C8 179.9(9)
C3 C2 C7 C6 0.1(15)
C1 C2 C7 C6 -179.7(9)
C3 C2 C7 C8 -179.2(8)
C1 C2 C7 C8 1.0(11)
C1 N1 C8 O2 178.1(9)
C9 N1 C8 O2 -0.3(16)
C1 N1 C8 C7 -2.4(10)
C9 N1 C8 C7 179.1(8)
C6 C7 C8 O2 1.1(17)
C2 C7 C8 O2 -179.7(10)
C6 C7 C8 N1 -178.4(10)
C2 C7 C8 N1 0.8(10)
C1 N1 C9 C10 53.7(10)
C8 N1 C9 C10 -128.0(9)
C1 N1 C9 C14 175.0(8)
C8 N1 C9 C14 -6.7(13)
C1 N1 C9 C15 -63.8(10)
C8 N1 C9 C15 114.6(10)
C13 N2 C10 C11 -0.5(10)
C13 N2 C10 C9 177.0(8)
N1 C9 C10 C11 -137.7(10)
C14 C9 C10 C11 99.5(12)
C15 C9 C10 C11 -18.4(13)
N1 C9 C10 N2 45.5(11)
C14 C9 C10 N2 -77.2(10)
C15 C9 C10 N2 164.9(8)
N2 C10 C11 C12 1.1(11)
C9 C10 C11 C12 -175.9(9)
C10 C11 C12 C13 -1.3(11)
C11 C12 C13 N2 0.9(10)
C10 N2 C13 C12 -0.3(10)
N1 C9 C15 P1 -42.8(10)
C10 C9 C15 P1 -162.2(6)
C14 C9 C15 P1 79.9(8)
O3 P1 C15 C9 -168.1(7)
O4 P1 C15 C9 -41.9(8)
O5 P1 C15 C9 66.7(8)
P1 O4 C16 C17 -179.1(7)
P1 O5 C18 C19 175.2(6)
